data_7236931
loop_
_publ_author_name
'Jaros, Sabina W.'
'Sokolnicki, Jerzy'
'Wo\/loszyn, Aleksandra'
'Haukka, Matti'
'Kirillov, Alexander M.'
'Smole\'nski, Piotr'

_publ_section_title
;
 A novel 2D coordination network built from hexacopper(i)-iodide clusters
 and cagelike aminophosphine blocks for reversible &#x201C;turn-on&#x201D;
 sensing of aniline
;
_journal_issue 7
_journal_name_full 'Journal of Materials Chemistry C'
_journal_page_first 1670
_journal_paper_doi 10.1039/C7TC03863A
_journal_volume 6
_journal_year 2018
_chemical_formula_moiety 'C6 H12 Cu3 I3 N3 O P'
_chemical_formula_sum 'C6 H12 Cu3 I3 N3 O P'
_chemical_formula_weight 744.48
_space_group_IT_number 12
_space_group_name_Hall '-C 2y'
_space_group_name_H-M_alt 'C 1 2/m 1'
_symmetry_cell_setting monoclinic
_symmetry_space_group_name_Hall '-C 2y'
_symmetry_space_group_name_H-M 'C 1 2/m 1'
_atom_sites_solution_hydrogens geom
_atom_sites_solution_primary direct
_atom_sites_solution_secondary difmap
_audit_creation_method SHELXL-97
_audit_update_record
;
2017-07-23 deposited with the CCDC.
2017-11-01 downloaded from the CCDC.
;
_cell_angle_alpha 90.00
_cell_angle_beta 101.847(7)
_cell_angle_gamma 90.00
_cell_formula_units_Z 4
_cell_length_a 16.9600(9)
_cell_length_b 9.8296(5)
_cell_length_c 9.9981(9)
_cell_measurement_reflns_used 2969
_cell_measurement_temperature 123(2)
_cell_measurement_theta_max 74.7140
_cell_measurement_theta_min 5.2160
_cell_volume 1631.28(19)
_computing_structure_refinement 'SHELXL-97 (Sheldrick, 1997)'
_computing_structure_solution 'SHELXS-97 (Sheldrick, 1990)'
_diffrn_ambient_temperature 123(2)
_diffrn_detector_area_resol_mean 10.3953
_diffrn_measured_fraction_theta_full 0.988
_diffrn_measured_fraction_theta_max 0.988
_diffrn_measurement_device '\k-geometry diffractometer'
_diffrn_measurement_device_type 'SuperNova, Dual, Cu at zero, Atlas'
_diffrn_measurement_method '\f scans and \w scans with \k offset'
_diffrn_radiation_monochromator mirror
_diffrn_radiation_source 'SuperNova (Cu) X-ray micro-source'
_diffrn_radiation_type CuK\a
_diffrn_radiation_wavelength 1.54184
_diffrn_reflns_av_R_equivalents 0.0729
_diffrn_reflns_av_sigmaI/netI 0.0461
_diffrn_reflns_limit_h_max 21
_diffrn_reflns_limit_h_min -17
_diffrn_reflns_limit_k_max 12
_diffrn_reflns_limit_k_min -12
_diffrn_reflns_limit_l_max 12
_diffrn_reflns_limit_l_min -12
_diffrn_reflns_number 7592
_diffrn_reflns_theta_full 76.55
_diffrn_reflns_theta_max 76.55
_diffrn_reflns_theta_min 4.52
_exptl_absorpt_coefficient_mu 49.963
_exptl_absorpt_correction_T_max 0.2506
_exptl_absorpt_correction_T_min 0.1003
_exptl_absorpt_correction_type gaussian
_exptl_absorpt_process_details
;
CrysAlisPro, Agilent Technologies,
Version 1.171.36.24 (release 03-12-2012 CrysAlis171 .NET)
(compiled Dec  3 2012,18:21:49)
Numerical absorption correction based on gaussian integration over
			a multifaceted crystal model
;
_exptl_crystal_colour block
_exptl_crystal_density_diffrn 3.031
_exptl_crystal_density_method 'not measured'
_exptl_crystal_description colourless
_exptl_crystal_F_000 1352
_exptl_crystal_size_max 0.09
_exptl_crystal_size_mid 0.07
_exptl_crystal_size_min 0.04
_platon_squeeze_details
;
The contribution of the disordered solvent to the calculated structure factors
was taken into account with the BYPASS algorithm (van der Sluis & Spek, 1990),
implemented as the SQUEEZE option in PLATON (Spek, 2003).
;
_refine_diff_density_max 5.701
_refine_diff_density_min -1.732
_refine_diff_density_rms 0.596
_refine_ls_extinction_method none
_refine_ls_goodness_of_fit_ref 1.050
_refine_ls_hydrogen_treatment constr
_refine_ls_matrix_type full
_refine_ls_number_parameters 88
_refine_ls_number_reflns 1802
_refine_ls_number_restraints 0
_refine_ls_restrained_S_all 1.050
_refine_ls_R_factor_all 0.0844
_refine_ls_R_factor_gt 0.0814
_refine_ls_shift/su_max 0.000
_refine_ls_shift/su_mean 0.000
_refine_ls_structure_factor_coef Fsqd
_refine_ls_weighting_details 'calc w=1/[\s^2^(Fo^2^)+(0.1842P)^2^+0.0000P] where P=(Fo^2^+2Fc^2^)/3'
_refine_ls_weighting_scheme calc
_refine_ls_wR_factor_gt 0.2130
_refine_ls_wR_factor_ref 0.2189
_reflns_number_gt 1615
_reflns_number_total 1802
_reflns_threshold_expression >2sigma(I)
_cod_data_source_file c7tc03863a2.cif
_cod_data_source_block jar279n4_i_g_sqr
_cod_original_cell_volume 1631.29(19)
_cod_original_sg_symbol_H-M 'C 2/m'
_cod_database_code 7236931

loop_
_symmetry_equiv_pos_as_xyz
'x, y, z'
'-x, y, -z'
'x+1/2, y+1/2, z'
'-x+1/2, y+1/2, -z'
'-x, -y, -z'
'x, -y, z'
'-x+1/2, -y+1/2, -z'
'x+1/2, -y+1/2, z'

loop_
_atom_site_label
_atom_site_type_symbol
_atom_site_fract_x
_atom_site_fract_y
_atom_site_fract_z
_atom_site_U_iso_or_equiv
_atom_site_adp_type
_atom_site_occupancy
_atom_site_symmetry_multiplicity
_atom_site_calc_flag
_atom_site_refinement_flags
I1 I 0.09832(4) 0.22629(7) 0.68656(7) 0.0248(3) Uani 1 1 d .
I2 I 0.12928(5) 0.0000 0.31377(10) 0.0247(4) Uani 1 2 d S
Cu1 Cu 0.05675(9) 0.19875(16) 0.42126(17) 0.0251(4) Uani 1 1 d .
Cu2 Cu 0.14113(12) 0.0000 0.5807(2) 0.0245(5) Uani 1 2 d S
P1 P 0.1156(2) 0.5000 0.0917(4) 0.0218(7) Uani 1 2 d S
O1 O 0.0954(7) 0.5000 -0.0585(12) 0.030(2) Uani 1 2 d S
N1 N 0.1024(5) 0.3755(9) 0.3282(9) 0.0222(16) Uani 1 1 d .
N2 N 0.2711(7) 0.0000 0.6744(12) 0.022(2) Uani 1 2 d S
C1 C 0.1921(6) 0.3778(11) 0.3722(12) 0.027(2) Uani 1 1 d .
H1A H 0.2067 0.3734 0.4732 0.032 Uiso 1 1 calc R
H1B H 0.2146 0.2961 0.3358 0.032 Uiso 1 1 calc R
C2 C 0.0686(8) 0.5000 0.3743(16) 0.023(3) Uani 1 2 d S
H2A H 0.0788 0.5000 0.4754 0.027 Uiso 1 2 calc SR
H2B H 0.0096 0.5000 0.3400 0.027 Uiso 1 2 calc SR
C3 C 0.0794(6) 0.3593(11) 0.1754(11) 0.024(2) Uani 1 1 d .
H3A H 0.0200 0.3537 0.1469 0.029 Uiso 1 1 calc R
H3B H 0.1025 0.2737 0.1481 0.029 Uiso 1 1 calc R
C4 C 0.2223(8) 0.5000 0.1746(14) 0.021(3) Uani 1 2 d S
H4A H 0.2491 0.4183 0.1468 0.025 Uiso 0.50 1 calc PR
H4B H 0.2491 0.5817 0.1468 0.025 Uiso 0.50 1 calc PR

loop_
_atom_site_aniso_label
_atom_site_aniso_U_11
_atom_site_aniso_U_22
_atom_site_aniso_U_33
_atom_site_aniso_U_23
_atom_site_aniso_U_13
_atom_site_aniso_U_12
I1 0.0144(5) 0.0156(5) 0.0437(5) -0.0024(2) 0.0046(3) 0.0035(2)
I2 0.0216(6) 0.0090(5) 0.0441(6) 0.000 0.0084(4) 0.000
Cu1 0.0178(8) 0.0119(8) 0.0455(9) 0.0010(6) 0.0065(6) 0.0001(5)
Cu2 0.0152(10) 0.0124(10) 0.0449(12) 0.000 0.0036(8) 0.000
P1 0.0135(15) 0.0122(16) 0.0399(18) 0.000 0.0061(13) 0.000
O1 0.025(5) 0.023(6) 0.042(6) 0.000 0.003(4) 0.000
N1 0.017(4) 0.016(4) 0.035(4) -0.002(3) 0.009(3) -0.010(3)
N2 0.010(5) 0.023(6) 0.032(6) 0.000 0.004(4) 0.000
C1 0.017(4) 0.016(5) 0.047(6) -0.001(4) 0.006(4) -0.005(4)
C2 0.013(6) 0.011(6) 0.043(7) 0.000 0.004(5) 0.000
C3 0.010(4) 0.013(4) 0.047(5) 0.004(4) 0.003(4) -0.001(3)
C4 0.009(5) 0.018(7) 0.035(7) 0.000 0.001(5) 0.000

loop_
_atom_type_symbol
_atom_type_description
_atom_type_scat_dispersion_real
_atom_type_scat_dispersion_imag
_atom_type_scat_source
C C 0.0181 0.0091 'International Tables Vol C Tables 4.2.6.8 and 6.1.1.4'
H H 0.0000 0.0000 'International Tables Vol C Tables 4.2.6.8 and 6.1.1.4'
N N 0.0311 0.0180 'International Tables Vol C Tables 4.2.6.8 and 6.1.1.4'
O O 0.0492 0.0322 'International Tables Vol C Tables 4.2.6.8 and 6.1.1.4'
I I -0.3257 6.8362 'International Tables Vol C Tables 4.2.6.8 and 6.1.1.4'
Cu Cu -1.9646 0.5888 'International Tables Vol C Tables 4.2.6.8 and 6.1.1.4'
P P 0.2955 0.4335 'International Tables Vol C Tables 4.2.6.8 and 6.1.1.4'

loop_
_geom_angle_atom_site_label_1
_geom_angle_atom_site_label_2
_geom_angle_atom_site_label_3
_geom_angle
_geom_angle_site_symmetry_1
_geom_angle_site_symmetry_3
Cu1 I1 Cu2 62.83(6) . .
Cu1 I1 Cu1 62.44(6) . 2_556
Cu2 I1 Cu1 94.77(6) . 2_556
Cu2 I2 Cu1 62.27(5) . 6
Cu2 I2 Cu1 62.27(5) . .
Cu1 I2 Cu1 94.95(8) 6 .
N1 Cu1 I1 107.7(2) . .
N1 Cu1 I1 98.9(2) . 2_556
I1 Cu1 I1 116.20(6) . 2_556
N1 Cu1 I2 100.3(2) . .
I1 Cu1 I2 115.89(6) . .
I1 Cu1 I2 114.57(6) 2_556 .
N1 Cu1 Cu1 126.9(2) . 2_556
I1 Cu1 Cu1 59.29(6) . 2_556
I1 Cu1 Cu1 58.27(6) 2_556 2_556
I2 Cu1 Cu1 132.51(4) . 2_556
N1 Cu1 Cu2 128.9(2) . .
I1 Cu1 Cu2 58.83(6) . .
I1 Cu1 Cu2 131.99(7) 2_556 .
I2 Cu1 Cu2 58.59(6) . .
Cu1 Cu1 Cu2 90.59(8) 2_556 .
N2 Cu2 I1 99.39(17) . .
N2 Cu2 I1 99.39(17) . 6
I1 Cu2 I1 115.60(9) . 6
N2 Cu2 I2 106.9(3) . .
I1 Cu2 I2 115.96(5) . .
I1 Cu2 I2 115.96(5) 6 .
N2 Cu2 Cu1 127.17(15) . 6
I1 Cu2 Cu1 133.22(9) . 6
I1 Cu2 Cu1 58.34(4) 6 6
I2 Cu2 Cu1 59.15(6) . 6
N2 Cu2 Cu1 127.17(15) . .
I1 Cu2 Cu1 58.34(4) . .
I1 Cu2 Cu1 133.22(9) 6 .
I2 Cu2 Cu1 59.15(6) . .
Cu1 Cu2 Cu1 91.25(9) 6 .
O1 P1 C3 116.6(4) . 6_565
O1 P1 C3 116.6(4) . .
C3 P1 C3 101.3(7) 6_565 .
O1 P1 C4 117.6(7) . .
C3 P1 C4 101.0(4) 6_565 .
C3 P1 C4 101.0(4) . .
C2 N1 C1 109.6(8) . .
C2 N1 C3 111.8(9) . .
C1 N1 C3 109.7(8) . .
C2 N1 Cu1 109.5(7) . .
C1 N1 Cu1 108.4(6) . .
C3 N1 Cu1 107.9(6) . .
C1 N2 C1 109.3(12) 7_556 4_546
C1 N2 C4 111.8(7) 7_556 7_556
C1 N2 C4 111.8(7) 4_546 7_556
C1 N2 Cu2 108.4(6) 7_556 .
C1 N2 Cu2 108.4(6) 4_546 .
C4 N2 Cu2 106.9(8) 7_556 .
N2 C1 N1 113.0(9) 7_556 .
N2 C1 H1A 109.0 7_556 .
N1 C1 H1A 109.0 . .
N2 C1 H1B 109.0 7_556 .
N1 C1 H1B 109.0 . .
H1A C1 H1B 107.8 . .
N1 C2 N1 113.2(12) . 6_565
N1 C2 H2A 108.9 . .
N1 C2 H2A 108.9 6_565 .
N1 C2 H2B 108.9 . .
N1 C2 H2B 108.9 6_565 .
H2A C2 H2B 107.7 . .
N1 C3 P1 110.5(7) . .
N1 C3 H3A 109.6 . .
P1 C3 H3A 109.6 . .
N1 C3 H3B 109.6 . .
P1 C3 H3B 109.6 . .
H3A C3 H3B 108.1 . .
N2 C4 P1 108.7(9) 7_556 .
N2 C4 H4A 109.9 7_556 .
P1 C4 H4A 109.9 . .
N2 C4 H4B 109.9 7_556 .
P1 C4 H4B 109.9 . .
H4A C4 H4B 108.3 . .

loop_
_geom_bond_atom_site_label_1
_geom_bond_atom_site_label_2
_geom_bond_distance
_geom_bond_site_symmetry_2
I1 Cu1 2.6150(19) .
I1 Cu2 2.6286(14) .
I1 Cu1 2.6435(17) 2_556
I2 Cu2 2.635(3) .
I2 Cu1 2.6509(18) 6
I2 Cu1 2.6509(18) .
Cu1 N1 2.187(9) .
Cu1 I1 2.6434(17) 2_556
Cu1 Cu1 2.726(3) 2_556
Cu1 Cu2 2.733(2) .
Cu2 N2 2.211(11) .
Cu2 I1 2.6286(14) 6
Cu2 Cu1 2.733(2) 6
P1 O1 1.471(12) .
P1 C3 1.789(11) 6_565
P1 C3 1.789(11) .
P1 C4 1.829(13) .
N1 C2 1.465(12) .
N1 C1 1.494(13) .
N1 C3 1.506(14) .
N2 C1 1.472(12) 7_556
N2 C1 1.472(12) 4_546
N2 C4 1.490(18) 7_556
C1 N2 1.472(12) 7_556
C1 H1A 0.9900 .
C1 H1B 0.9900 .
C2 N1 1.465(12) 6_565
C2 H2A 0.9900 .
C2 H2B 0.9900 .
C3 H3A 0.9900 .
C3 H3B 0.9900 .
C4 N2 1.490(18) 7_556
C4 H4A 0.9900 .
C4 H4B 0.9900 .

loop_
_platon_squeeze_void_nr
_platon_squeeze_void_average_x
_platon_squeeze_void_average_y
_platon_squeeze_void_average_z
_platon_squeeze_void_volume
_platon_squeeze_void_count_electrons
_platon_squeeze_void_content
1 -0.000 -0.000 -0.000 132 7 ' '
2 0.500 0.500 -0.000 130 7 ' '
